data_1512339
loop_
_publ_author_name
'Williams, Brett D.'
'Smith, 3rd, Amos B'

_publ_section_title
;
 Total Synthesis of (+)-18-epi-Latrunculol A.
;
_journal_issue 17
_journal_name_full 'Organic letters'
_journal_page_first 4584
_journal_page_last 4587
_journal_paper_doi 10.1021/ol4021892
_journal_volume 15
_journal_year 2013
_chemical_formula_sum 'C29 H45 N O5 S Si'
_chemical_formula_weight 547.81
_space_group_IT_number 4
_symmetry_cell_setting monoclinic
_symmetry_Int_Tables_number 4
_symmetry_space_group_name_Hall 'P 2yb'
_symmetry_space_group_name_H-M 'P 1 21 1'
_atom_sites_solution_hydrogens geom
_atom_sites_solution_primary direct
_audit_creation_method SHELXL-97
_cell_angle_alpha 90.00
_cell_angle_beta 92.404(2)
_cell_angle_gamma 90.00
_cell_formula_units_Z 2
_cell_length_a 7.9222(4)
_cell_length_b 9.8530(4)
_cell_length_c 20.0514(10)
_cell_measurement_temperature 143(1)
_cell_volume 1563.78(13)
_computing_data_collection 'Bruker APEX2'
_computing_data_reduction 'Bruker SAINT'
_computing_structure_refinement 'SHELXL-97 (Sheldrick, 2008)'
_computing_structure_solution 'SHELXS-97 (Sheldrick, 2008)'
_diffrn_ambient_temperature 143(1)
_diffrn_measured_fraction_theta_full 0.999
_diffrn_measured_fraction_theta_max 0.999
_diffrn_measurement_device 'CCD Area Detector'
_diffrn_measurement_device_type 'Bruker APEXII'
_diffrn_measurement_method 'phi and omega scans'
_diffrn_radiation_monochromator graphite
_diffrn_radiation_source 'sealed tube'
_diffrn_radiation_type MoK\a
_diffrn_radiation_wavelength 0.71073
_diffrn_reflns_av_R_equivalents 0.0182
_diffrn_reflns_av_sigmaI/netI 0.0156
_diffrn_reflns_limit_h_max 9
_diffrn_reflns_limit_h_min -9
_diffrn_reflns_limit_k_max 10
_diffrn_reflns_limit_k_min -11
_diffrn_reflns_limit_l_max 23
_diffrn_reflns_limit_l_min -23
_diffrn_reflns_number 26518
_diffrn_reflns_theta_full 25.07
_diffrn_reflns_theta_max 25.07
_diffrn_reflns_theta_min 2.30
_exptl_absorpt_coefficient_mu 0.177
_exptl_absorpt_correction_T_max 0.7452
_exptl_absorpt_correction_T_min 0.6977
_exptl_absorpt_correction_type multi-scan
_exptl_absorpt_process_details '(SADABS; Sheldrick, 2007)'
_exptl_crystal_density_diffrn 1.163
_exptl_crystal_density_method 'not measured'
_exptl_crystal_F_000 592
_exptl_crystal_size_max 0.45
_exptl_crystal_size_mid 0.10
_exptl_crystal_size_min 0.05
_refine_diff_density_max 0.653
_refine_diff_density_min -0.286
_refine_diff_density_rms 0.043
_refine_ls_abs_structure_details 'Flack H D (1983), Acta Cryst. A39, 876-881'
_refine_ls_abs_structure_Flack 0.02(8)
_refine_ls_extinction_method none
_refine_ls_goodness_of_fit_ref 1.037
_refine_ls_hydrogen_treatment constr
_refine_ls_matrix_type full
_refine_ls_number_parameters 343
_refine_ls_number_reflns 5405
_refine_ls_number_restraints 1
_refine_ls_restrained_S_all 1.037
_refine_ls_R_factor_all 0.0453
_refine_ls_R_factor_gt 0.0413
_refine_ls_shift/su_max 0.005
_refine_ls_shift/su_mean 0.000
_refine_ls_structure_factor_coef Fsqd
_refine_ls_weighting_details 'calc w=1/[\s^2^(Fo^2^)+(0.0675P)^2^+0.6644P] where P=(Fo^2^+2Fc^2^)/3'
_refine_ls_weighting_scheme calc
_refine_ls_wR_factor_gt 0.1108
_refine_ls_wR_factor_ref 0.1146
_reflns_number_gt 5055
_reflns_number_total 5405
_reflns_threshold_expression >2sigma(I)
_cod_data_source_file ol4021892_si_003.cif
_cod_data_source_block UP1327
_cod_depositor_comments
;
The following automatic conversions were performed:
'_atom_site_symetry_multiplicity' tag replaced with
'_atom_site_symmetry_multiplicity'.

Automatic conversion script
Id: cif_correct_tags 1440 2010-10-19 06:21:57Z saulius 
;
_cod_original_sg_symbol_H-M 'P 21     '
_cod_database_code 1512339

loop_
_symmetry_equiv_pos_as_xyz
'x, y, z'
'-x, y+1/2, -z'

loop_
_atom_site_label
_atom_site_type_symbol
_atom_site_fract_x
_atom_site_fract_y
_atom_site_fract_z
_atom_site_U_iso_or_equiv
_atom_site_adp_type
_atom_site_occupancy
_atom_site_symmetry_multiplicity
_atom_site_calc_flag
_atom_site_refinement_flags
C1 C 0.6869(3) 0.5587(3) 0.31046(12) 0.0315(5) Uani 1 1 d .
C2 C 0.5299(3) 0.5016(3) 0.27326(12) 0.0325(5) Uani 1 1 d .
H2a H 0.5042 0.4127 0.2910 0.043 Uiso 1 1 calc R
H2b H 0.4342 0.5605 0.2804 0.043 Uiso 1 1 calc R
C3 C 0.5569(3) 0.4901(3) 0.19894(12) 0.0360(5) Uani 1 1 d .
H3 H 0.6405 0.4194 0.1907 0.048 Uiso 1 1 calc R
C4 C 0.6172(3) 0.6261(3) 0.17233(12) 0.0409(6) Uani 1 1 d .
H4a H 0.6448 0.6160 0.1259 0.054 Uiso 1 1 calc R
H4b H 0.5269 0.6923 0.1745 0.054 Uiso 1 1 calc R
C5 C 0.7712(4) 0.6773(3) 0.21214(13) 0.0418(6) Uani 1 1 d .
H5 H 0.8666 0.6161 0.2057 0.056 Uiso 1 1 calc R
C6 C 0.6587(3) 0.5935(3) 0.38480(11) 0.0314(5) Uani 1 1 d .
H6 H 0.7663 0.6255 0.4050 0.042 Uiso 1 1 calc R
C7 C 0.5264(3) 0.7026(3) 0.39484(13) 0.0358(6) Uani 1 1 d .
H7a H 0.5102 0.7568 0.3547 0.048 Uiso 1 1 calc R
H7b H 0.5620 0.7621 0.4314 0.048 Uiso 1 1 calc R
C8 C 0.4421(3) 0.4643(3) 0.43650(12) 0.0325(5) Uani 1 1 d .
C9 C 0.7289(3) 0.3800(3) 0.45318(12) 0.0325(5) Uani 1 1 d .
H9a H 0.8036 0.3464 0.4198 0.043 Uiso 1 1 calc R
H9b H 0.6693 0.3029 0.4709 0.043 Uiso 1 1 calc R
C10 C 0.8331(3) 0.4465(3) 0.50883(12) 0.0320(5) Uani 1 1 d .
C11 C 0.7676(3) 0.5479(3) 0.54818(13) 0.0365(6) Uani 1 1 d .
H11 H 0.6562 0.5754 0.5403 0.049 Uiso 1 1 calc R
C12 C 0.8636(3) 0.6091(3) 0.59870(12) 0.0409(6) Uani 1 1 d .
H12 H 0.8173 0.6770 0.6245 0.054 Uiso 1 1 calc R
C13 C 1.0306(4) 0.5684(3) 0.61088(13) 0.0405(6) Uani 1 1 d .
C14 C 1.0981(3) 0.4688(3) 0.57227(14) 0.0435(6) Uani 1 1 d .
H14 H 1.2094 0.4413 0.5802 0.058 Uiso 1 1 calc R
C15 C 0.9997(3) 0.4091(3) 0.52132(14) 0.0420(6) Uani 1 1 d .
H15 H 1.0469 0.3424 0.4950 0.056 Uiso 1 1 calc R
C16 C 1.2910(4) 0.6057(5) 0.67301(19) 0.0701(10) Uani 1 1 d .
H16a H 1.3025 0.5117 0.6849 0.105 Uiso 1 1 calc R
H16b H 1.3368 0.6611 0.7088 0.105 Uiso 1 1 calc R
H16c H 1.3511 0.6231 0.6333 0.105 Uiso 1 1 calc R
C17 C 0.9785(3) 0.4936(4) 0.32871(14) 0.0489(7) Uani 1 1 d .
H17a H 1.0023 0.5855 0.3163 0.073 Uiso 1 1 calc R
H17b H 1.0590 0.4339 0.3095 0.073 Uiso 1 1 calc R
H17c H 0.9860 0.4854 0.3764 0.073 Uiso 1 1 calc R
C18 C 0.4860(6) 0.1885(6) 0.1243(4) 0.133(3) Uani 1 1 d .
H18a H 0.6041 0.2065 0.1197 0.199 Uiso 1 1 calc R
H18b H 0.4498 0.1196 0.0931 0.199 Uiso 1 1 calc R
H18c H 0.4677 0.1580 0.1689 0.199 Uiso 1 1 calc R
C19 C 0.4358(8) 0.4235(10) 0.0279(2) 0.156(3) Uani 1 1 d .
H19a H 0.3771 0.5076 0.0200 0.234 Uiso 1 1 calc R
H19b H 0.4118 0.3626 -0.0086 0.234 Uiso 1 1 calc R
H19c H 0.5552 0.4404 0.0318 0.234 Uiso 1 1 calc R
C20 C 0.1316(4) 0.3187(3) 0.10072(17) 0.0551(8) Uani 1 1 d .
C21 C 0.0397(5) 0.4497(4) 0.0842(2) 0.0777(11) Uani 1 1 d .
H21a H 0.0748 0.4833 0.0420 0.117 Uiso 1 1 calc R
H21b H 0.0659 0.5156 0.1183 0.117 Uiso 1 1 calc R
H21c H -0.0798 0.4334 0.0817 0.117 Uiso 1 1 calc R
C22 C 0.0881(6) 0.2134(4) 0.0460(3) 0.0930(16) Uani 1 1 d .
H22a H -0.0323 0.2041 0.0408 0.140 Uiso 1 1 calc R
H22b H 0.1372 0.1275 0.0584 0.140 Uiso 1 1 calc R
H22c H 0.1325 0.2430 0.0046 0.140 Uiso 1 1 calc R
C23 C 0.0746(6) 0.2688(6) 0.1686(3) 0.0969(16) Uani 1 1 d .
H23a H 0.1106 0.3323 0.2027 0.145 Uiso 1 1 calc R
H23b H 0.1239 0.1817 0.1782 0.145 Uiso 1 1 calc R
H23c H -0.0463 0.2614 0.1674 0.145 Uiso 1 1 calc R
C24 C 0.8193(4) 0.8216(4) 0.19183(15) 0.0541(8) Uani 1 1 d .
H24a H 0.8449 0.8210 0.1449 0.072 Uiso 1 1 calc R
H24b H 0.7220 0.8800 0.1967 0.072 Uiso 1 1 calc R
C25 C 0.9666(4) 0.8823(3) 0.23067(17) 0.0567(8) Uani 1 1 d .
H25a H 0.9464 0.8737 0.2779 0.075 Uiso 1 1 calc R
H25b H 0.9711 0.9785 0.2205 0.075 Uiso 1 1 calc R
C26 C 1.1380(4) 0.8203(4) 0.21775(15) 0.0545(8) Uani 1 1 d .
H26 H 1.1359 0.7239 0.2297 0.072 Uiso 1 1 calc R
C27 C 1.1823(4) 0.8330(4) 0.14723(16) 0.0579(8) Uani 1 1 d .
C28 C 1.2173(5) 0.8403(5) 0.09099(18) 0.0688(10) Uani 1 1 d .
H28 H 1.2449 0.8461 0.0465 0.091 Uiso 1 1 calc R
C29 C 1.2800(5) 0.8929(4) 0.26179(17) 0.0674(10) Uani 1 1 d .
H29a H 1.3860 0.8482 0.2561 0.101 Uiso 1 1 calc R
H29b H 1.2521 0.8888 0.3079 0.101 Uiso 1 1 calc R
H29c H 1.2885 0.9861 0.2483 0.101 Uiso 1 1 calc R
N1 N 0.6068(2) 0.4732(2) 0.42160(10) 0.0304(4) Uani 1 1 d .
O1 O 0.7363(2) 0.68346(19) 0.28261(8) 0.0362(4) Uani 1 1 d .
O2 O 0.3745(2) 0.3684(2) 0.46237(10) 0.0438(5) Uani 1 1 d .
O3 O 1.1170(3) 0.6373(2) 0.66120(11) 0.0562(6) Uani 1 1 d .
O4 O 0.8117(2) 0.4579(2) 0.30462(9) 0.0393(4) Uani 1 1 d .
O5 O 0.3974(2) 0.4546(2) 0.16727(9) 0.0442(5) Uani 1 1 d .
S1 S 0.33204(7) 0.61662(7) 0.41375(3) 0.03750(16) Uani 1 1 d .
Si1 Si 0.36412(11) 0.34500(10) 0.10758(5) 0.0584(3) Uani 1 1 d .

loop_
_atom_site_aniso_label
_atom_site_aniso_U_11
_atom_site_aniso_U_22
_atom_site_aniso_U_33
_atom_site_aniso_U_23
_atom_site_aniso_U_13
_atom_site_aniso_U_12
C1 0.0279(12) 0.0357(13) 0.0307(12) -0.0005(10) -0.0031(10) -0.0015(10)
C2 0.0296(12) 0.0336(14) 0.0340(12) -0.0026(10) -0.0032(10) -0.0062(10)
C3 0.0322(12) 0.0404(14) 0.0350(12) -0.0068(11) -0.0049(10) -0.0018(11)
C4 0.0434(14) 0.0510(16) 0.0280(12) 0.0005(12) -0.0028(10) -0.0025(14)
C5 0.0416(15) 0.0536(16) 0.0303(13) 0.0000(12) 0.0038(11) -0.0106(13)
C6 0.0261(11) 0.0364(15) 0.0311(11) 0.0002(10) -0.0041(8) -0.0078(10)
C7 0.0394(14) 0.0325(14) 0.0353(13) -0.0002(10) -0.0017(10) -0.0045(11)
C8 0.0294(12) 0.0370(14) 0.0310(12) -0.0019(10) -0.0013(9) -0.0040(11)
C9 0.0330(12) 0.0315(13) 0.0332(12) 0.0034(10) 0.0021(10) 0.0019(10)
C10 0.0302(12) 0.0334(13) 0.0323(12) 0.0072(10) 0.0012(9) 0.0011(10)
C11 0.0300(13) 0.0415(15) 0.0378(13) 0.0023(11) -0.0013(10) 0.0054(11)
C12 0.0481(15) 0.0387(15) 0.0354(13) -0.0014(12) -0.0025(11) 0.0048(13)
C13 0.0454(15) 0.0405(15) 0.0347(13) 0.0066(11) -0.0087(11) -0.0063(11)
C14 0.0304(13) 0.0519(18) 0.0474(15) 0.0051(13) -0.0091(11) 0.0045(12)
C15 0.0371(14) 0.0437(16) 0.0451(15) 0.0009(12) 0.0017(11) 0.0090(12)
C16 0.063(2) 0.072(2) 0.071(2) 0.010(2) -0.0357(17) -0.012(2)
C17 0.0294(13) 0.075(2) 0.0421(15) 0.0022(14) -0.0003(11) 0.0029(14)
C18 0.079(3) 0.089(4) 0.225(7) -0.087(4) -0.066(4) 0.037(3)
C19 0.162(6) 0.256(9) 0.053(3) -0.041(4) 0.039(3) -0.094(6)
C20 0.0540(17) 0.0479(18) 0.0615(19) -0.0112(15) -0.0199(15) 0.0003(15)
C21 0.068(2) 0.056(2) 0.106(3) -0.002(2) -0.027(2) 0.0090(19)
C22 0.082(3) 0.069(3) 0.123(4) -0.042(3) -0.053(3) 0.001(2)
C23 0.077(3) 0.115(4) 0.099(3) 0.023(3) 0.010(2) -0.032(3)
C24 0.0574(18) 0.062(2) 0.0437(16) 0.0097(15) 0.0062(13) -0.0108(16)
C25 0.070(2) 0.0450(18) 0.0562(18) 0.0028(14) 0.0106(15) -0.0072(15)
C26 0.0636(19) 0.0537(19) 0.0457(16) 0.0038(14) -0.0023(14) 0.0061(16)
C27 0.0525(17) 0.068(2) 0.0526(19) -0.0064(16) -0.0026(14) 0.0046(16)
C28 0.070(2) 0.086(3) 0.050(2) 0.0036(19) 0.0045(16) -0.005(2)
C29 0.063(2) 0.084(3) 0.0532(19) -0.0055(18) -0.0113(16) 0.0132(19)
N1 0.0272(9) 0.0339(11) 0.0301(10) 0.0039(8) -0.0003(8) -0.0040(8)
O1 0.0372(9) 0.0418(10) 0.0297(9) -0.0003(8) 0.0017(7) -0.0128(8)
O2 0.0370(10) 0.0429(12) 0.0519(11) 0.0064(9) 0.0047(8) -0.0103(8)
O3 0.0598(13) 0.0542(14) 0.0525(12) -0.0010(10) -0.0221(10) -0.0100(11)
O4 0.0290(9) 0.0507(12) 0.0381(9) -0.0030(8) -0.0006(7) 0.0033(8)
O5 0.0380(10) 0.0517(12) 0.0420(10) -0.0131(9) -0.0092(8) -0.0014(9)
S1 0.0290(3) 0.0408(3) 0.0425(3) -0.0030(3) -0.0007(2) 0.0005(3)
Si1 0.0450(5) 0.0675(6) 0.0622(5) -0.0332(5) -0.0043(4) -0.0038(4)

loop_
_atom_type_symbol
_atom_type_description
_atom_type_scat_dispersion_real
_atom_type_scat_dispersion_imag
_atom_type_scat_source
C C 0.0033 0.0016 'International Tables Vol C Tables 4.2.6.8 and 6.1.1.4'
H H 0.0000 0.0000 'International Tables Vol C Tables 4.2.6.8 and 6.1.1.4'
N N 0.0061 0.0033 'International Tables Vol C Tables 4.2.6.8 and 6.1.1.4'
O O 0.0106 0.0060 'International Tables Vol C Tables 4.2.6.8 and 6.1.1.4'
S S 0.1246 0.1234 'International Tables Vol C Tables 4.2.6.8 and 6.1.1.4'
Si Si 0.0817 0.0704 'International Tables Vol C Tables 4.2.6.8 and 6.1.1.4'

loop_
_geom_angle_atom_site_label_1
_geom_angle_atom_site_label_2
_geom_angle_atom_site_label_3
_geom_angle
O4 C1 O1 111.90(19)
O4 C1 C2 105.0(2)
O1 C1 C2 111.1(2)
O4 C1 C6 111.37(19)
O1 C1 C6 103.92(19)
C2 C1 C6 113.70(19)
C3 C2 C1 111.15(19)
O5 C3 C2 107.18(19)
O5 C3 C4 110.0(2)
C2 C3 C4 109.7(2)
C5 C4 C3 111.4(2)
O1 C5 C4 110.2(2)
O1 C5 C24 106.2(2)
C4 C5 C24 111.9(3)
N1 C6 C7 107.20(19)
N1 C6 C1 111.07(19)
C7 C6 C1 114.22(19)
C6 C7 S1 107.07(17)
O2 C8 N1 126.3(2)
O2 C8 S1 123.00(19)
N1 C8 S1 110.74(18)
N1 C9 C10 112.3(2)
C15 C10 C11 117.8(2)
C15 C10 C9 120.4(2)
C11 C10 C9 121.8(2)
C12 C11 C10 121.6(2)
C11 C12 C13 119.6(3)
C14 C13 O3 125.0(3)
C14 C13 C12 119.7(2)
O3 C13 C12 115.2(3)
C13 C14 C15 119.9(2)
C10 C15 C14 121.5(3)
C21 C20 C23 108.2(4)
C21 C20 C22 109.1(3)
C23 C20 C22 110.6(4)
C21 C20 Si1 111.3(3)
C23 C20 Si1 107.8(2)
C22 C20 Si1 109.7(3)
C25 C24 C5 115.4(3)
C24 C25 C26 115.6(3)
C27 C26 C25 112.3(3)
C27 C26 C29 107.8(3)
C25 C26 C29 110.1(3)
C28 C27 C26 178.7(4)
C8 N1 C9 119.4(2)
C8 N1 C6 117.2(2)
C9 N1 C6 122.21(18)
C1 O1 C5 114.6(2)
C13 O3 C16 117.6(3)
C1 O4 C17 116.1(2)
C3 O5 Si1 126.97(17)
C8 S1 C7 92.09(12)
O5 Si1 C18 110.72(19)
O5 Si1 C20 106.06(13)
C18 Si1 C20 114.0(2)
O5 Si1 C19 107.8(2)
C18 Si1 C19 108.9(4)
C20 Si1 C19 109.1(2)

loop_
_geom_bond_atom_site_label_1
_geom_bond_atom_site_label_2
_geom_bond_distance
C1 O4 1.410(3)
C1 O1 1.412(3)
C1 C2 1.531(3)
C1 C6 1.555(3)
C2 C3 1.519(3)
C3 O5 1.433(3)
C3 C4 1.527(4)
C4 C5 1.516(4)
C5 O1 1.452(3)
C5 C24 1.532(5)
C6 N1 1.464(3)
C6 C7 1.521(4)
C7 S1 1.812(3)
C8 O2 1.213(3)
C8 N1 1.354(3)
C8 S1 1.785(3)
C9 N1 1.459(3)
C9 C10 1.509(3)
C10 C15 1.383(3)
C10 C11 1.387(4)
C11 C12 1.380(4)
C12 C13 1.394(4)
C13 C14 1.373(4)
C13 O3 1.374(3)
C14 C15 1.389(4)
C16 O3 1.424(4)
C17 O4 1.431(3)
C18 Si1 1.843(5)
C19 Si1 1.884(6)
C20 C21 1.511(5)
C20 C23 1.533(6)
C20 C22 1.538(5)
C20 Si1 1.860(3)
C24 C25 1.500(5)
C25 C26 1.521(5)
C26 C27 1.476(4)
C26 C29 1.573(5)
C27 C28 1.175(5)
O5 Si1 1.6252(19)
